data_2231366
loop_
_publ_author_name
'Seo, Pil Ja'
'Choi, Hong Dae'
'Son, Byeng Wha'
'Lee, Uk'

_publ_section_title
;
 2-(5-Fluoro-7-methyl-3-methylsulfanyl-1-benzofuran-2-yl)acetic acid
;
_journal_coeditor_code XU5266
_journal_issue 8
_journal_name_full 'Acta Crystallographica Section E'
_journal_page_first o1978
_journal_paper_doi 10.1107/S1600536811026729
_journal_volume 67
_journal_year 2011
_chemical_formula_iupac 'C12 H11 F O3 S'
_chemical_formula_moiety 'C12 H11 F O3 S'
_chemical_formula_sum 'C12 H11 F O3 S'
_chemical_formula_weight 254.27
_chemical_name_systematic
;
2-(5-Fluoro-7-methyl-3-methylsulfanyl-1-benzofuran-2-yl)acetic acid
;
_space_group_IT_number 14
_symmetry_cell_setting monoclinic
_symmetry_space_group_name_Hall '-P 2ybc'
_symmetry_space_group_name_H-M 'P 1 21/c 1'
_atom_sites_solution_hydrogens difmap
_atom_sites_solution_primary direct
_atom_sites_solution_secondary difmap
_cell_angle_alpha 90.00
_cell_angle_beta 91.701(3)
_cell_angle_gamma 90.00
_cell_formula_units_Z 4
_cell_length_a 16.1747(9)
_cell_length_b 4.9242(3)
_cell_length_c 14.4572(7)
_cell_measurement_reflns_used 3638
_cell_measurement_temperature 173(2)
_cell_measurement_theta_max 27.85
_cell_measurement_theta_min 2.52
_cell_volume 1150.97(11)
_computing_cell_refinement '<i>SAINT</i> (Bruker, 2009)'
_computing_data_collection '<i>APEX2</i> (Bruker, 2009)'
_computing_data_reduction '<i>SAINT</i> (Bruker, 2009)'
_computing_molecular_graphics '<i>ORTEP-3</i> (Farrugia, 1997) and <i>DIAMOND</i> (Brandenburg, 1998)'
_computing_publication_material '<i>SHELXL97</i> (Sheldrick, 2008)'
_computing_structure_refinement '<i>SHELXL97</i> (Sheldrick, 2008)'
_computing_structure_solution '<i>SHELXS97</i> (Sheldrick, 2008)'
_diffrn_ambient_temperature 173(2)
_diffrn_detector_area_resol_mean 10.0
_diffrn_measured_fraction_theta_full 0.992
_diffrn_measured_fraction_theta_max 0.992
_diffrn_measurement_device_type 'Bruker SMART APEXII CCD'
_diffrn_measurement_method '\f and \w'
_diffrn_radiation_monochromator 'graphite multilayer'
_diffrn_radiation_source 'rotating anode'
_diffrn_radiation_type MoK\a
_diffrn_radiation_wavelength 0.71073
_diffrn_reflns_av_R_equivalents 0.0501
_diffrn_reflns_av_sigmaI/netI 0.0529
_diffrn_reflns_limit_h_max 21
_diffrn_reflns_limit_h_min -19
_diffrn_reflns_limit_k_max 6
_diffrn_reflns_limit_k_min -6
_diffrn_reflns_limit_l_max 19
_diffrn_reflns_limit_l_min -19
_diffrn_reflns_number 10241
_diffrn_reflns_theta_full 28.37
_diffrn_reflns_theta_max 28.37
_diffrn_reflns_theta_min 2.52
_diffrn_standards_number 0
_exptl_absorpt_coefficient_mu 0.287
_exptl_absorpt_correction_T_max 0.9746
_exptl_absorpt_correction_T_min 0.8894
_exptl_absorpt_correction_type multi-scan
_exptl_absorpt_process_details '(SADABS; Bruker, 2009)'
_exptl_crystal_colour colourless
_exptl_crystal_density_diffrn 1.467
_exptl_crystal_density_method 'not measured'
_exptl_crystal_description block
_exptl_crystal_F_000 528
_exptl_crystal_size_max 0.42
_exptl_crystal_size_mid 0.19
_exptl_crystal_size_min 0.09
_refine_diff_density_max 0.378
_refine_diff_density_min -0.266
_refine_ls_extinction_method none
_refine_ls_goodness_of_fit_ref 1.049
_refine_ls_hydrogen_treatment constr
_refine_ls_matrix_type full
_refine_ls_number_parameters 156
_refine_ls_number_reflns 2873
_refine_ls_number_restraints 0
_refine_ls_restrained_S_all 1.049
_refine_ls_R_factor_all 0.0659
_refine_ls_R_factor_gt 0.0477
_refine_ls_shift/su_max 0.000
_refine_ls_shift/su_mean 0.000
_refine_ls_structure_factor_coef Fsqd
_refine_ls_weighting_details 'calc w=1/[\s^2^(Fo^2^)+(0.0891P)^2^+0.0162P] where P=(Fo^2^+2Fc^2^)/3'
_refine_ls_weighting_scheme calc
_refine_ls_wR_factor_gt 0.1407
_refine_ls_wR_factor_ref 0.1525
_reflns_number_gt 2114
_reflns_number_total 2873
_reflns_threshold_expression I>2\s(I)
_cod_data_source_file xu5266.cif
_cod_data_source_block I
_cod_original_sg_symbol_H-M 'P 21/c'
_cod_database_code 2231366
_cod_database_fobs_code 2231366

loop_
_symmetry_equiv_pos_as_xyz
'x, y, z'
'-x, y+1/2, -z+1/2'
'-x, -y, -z'
'x, -y-1/2, z-1/2'

loop_
_atom_site_type_symbol
_atom_site_label
_atom_site_fract_x
_atom_site_fract_y
_atom_site_fract_z
_atom_site_U_iso_or_equiv
_atom_site_adp_type
_atom_site_calc_flag
_atom_site_refinement_flags
_atom_site_occupancy
_atom_site_symmetry_multiplicity
S S1 0.15190(3) 0.70323(12) 0.30067(3) 0.0375(2) Uani d . 1 2
F F1 0.38947(9) -0.1018(3) 0.42507(7) 0.0606(5) Uani d . 1 2
O O1 0.29563(7) 0.4092(3) 0.10941(7) 0.0292(3) Uani d . 1 2
O O2 0.10398(10) 0.3674(3) 0.03782(12) 0.0558(5) Uani d . 1 2
H H2 0.0565 0.3189 0.0195 0.084 Uiso calc R 1 2
O O3 0.05132(8) 0.7769(3) 0.01681(10) 0.0438(4) Uani d . 1 2
C C1 0.22446(10) 0.5379(4) 0.23383(11) 0.0273(4) Uani d . 1 2
C C2 0.28406(10) 0.3388(4) 0.26357(10) 0.0255(4) Uani d . 1 2
C C3 0.30513(12) 0.2144(4) 0.34788(11) 0.0324(5) Uani d . 1 2
H H3 0.2782 0.2579 0.4035 0.039 Uiso calc R 1 2
C C4 0.36662(11) 0.0275(5) 0.34518(11) 0.0355(5) Uani d . 1 2
C C5 0.40838(11) -0.0469(4) 0.26625(11) 0.0337(5) Uani d . 1 2
H H5 0.4506 -0.1811 0.2700 0.040 Uiso calc R 1 2
C C6 0.38838(10) 0.0749(4) 0.18228(11) 0.0291(4) Uani d . 1 2
C C7 0.32623(11) 0.2652(4) 0.18496(10) 0.0257(4) Uani d . 1 2
C C8 0.23433(10) 0.5719(4) 0.14195(11) 0.0286(4) Uani d . 1 2
C C9 0.43079(12) 0.0035(5) 0.09414(12) 0.0402(5) Uani d . 1 2
H H9A 0.3896 -0.0592 0.0479 0.060 Uiso calc R 1 2
H H9B 0.4713 -0.1410 0.1065 0.060 Uiso calc R 1 2
H H9C 0.4591 0.1642 0.0707 0.060 Uiso calc R 1 2
C C10 0.18996(12) 0.7432(5) 0.07219(13) 0.0358(5) Uani d . 1 2
H H10A 0.2252 0.7646 0.0179 0.043 Uiso calc R 1 2
H H10B 0.1815 0.9259 0.0989 0.043 Uiso calc R 1 2
C C11 0.10771(11) 0.6315(4) 0.04024(11) 0.0292(4) Uani d . 1 2
C C12 0.07261(13) 0.4483(5) 0.30180(15) 0.0471(6) Uani d . 1 2
H H12A 0.0508 0.4187 0.2386 0.071 Uiso calc R 1 2
H H12B 0.0278 0.5087 0.3411 0.071 Uiso calc R 1 2
H H12C 0.0959 0.2782 0.3263 0.071 Uiso calc R 1 2

loop_
_atom_site_aniso_label
_atom_site_aniso_U_11
_atom_site_aniso_U_22
_atom_site_aniso_U_33
_atom_site_aniso_U_12
_atom_site_aniso_U_13
_atom_site_aniso_U_23
S1 0.0334(3) 0.0289(4) 0.0506(3) 0.0038(2) 0.0054(2) -0.0077(2)
F1 0.0761(9) 0.0696(12) 0.0360(6) 0.0303(8) -0.0012(5) 0.0216(6)
O1 0.0293(6) 0.0322(8) 0.0258(5) 0.0010(6) -0.0025(4) 0.0047(5)
O2 0.0470(9) 0.0267(9) 0.0917(11) -0.0022(8) -0.0345(8) 0.0036(9)
O3 0.0319(8) 0.0305(9) 0.0680(9) 0.0070(7) -0.0143(7) 0.0012(7)
C1 0.0244(8) 0.0239(10) 0.0335(8) -0.0010(8) -0.0007(6) -0.0001(8)
C2 0.0238(8) 0.0249(10) 0.0279(7) -0.0015(8) 0.0001(6) -0.0010(7)
C3 0.0373(10) 0.0343(12) 0.0258(7) 0.0002(9) 0.0020(7) 0.0027(8)
C4 0.0401(10) 0.0375(13) 0.0286(8) 0.0040(10) -0.0042(7) 0.0097(8)
C5 0.0296(9) 0.0306(12) 0.0406(9) 0.0063(9) -0.0022(7) 0.0001(9)
C6 0.0246(8) 0.0307(12) 0.0321(8) -0.0019(8) 0.0007(6) -0.0042(8)
C7 0.0247(8) 0.0278(11) 0.0243(7) -0.0033(8) -0.0032(6) 0.0021(7)
C8 0.0240(8) 0.0251(11) 0.0362(8) -0.0015(8) -0.0052(6) 0.0024(8)
C9 0.0342(10) 0.0504(15) 0.0362(9) 0.0065(10) 0.0058(7) -0.0090(9)
C10 0.0359(10) 0.0290(11) 0.0420(9) -0.0021(9) -0.0099(8) 0.0080(9)
C11 0.0324(9) 0.0257(11) 0.0291(7) -0.0007(9) -0.0042(6) 0.0034(8)
C12 0.0375(11) 0.0407(15) 0.0637(12) -0.0032(11) 0.0121(9) -0.0064(11)

loop_
_atom_type_symbol
_atom_type_description
_atom_type_scat_dispersion_real
_atom_type_scat_dispersion_imag
_atom_type_scat_source
C C 0.0033 0.0016 'International Tables Vol C Tables 4.2.6.8 and 6.1.1.4'
H H 0.0000 0.0000 'International Tables Vol C Tables 4.2.6.8 and 6.1.1.4'
O O 0.0106 0.0060 'International Tables Vol C Tables 4.2.6.8 and 6.1.1.4'
F F 0.0171 0.0103 'International Tables Vol C Tables 4.2.6.8 and 6.1.1.4'
S S 0.1246 0.1234 'International Tables Vol C Tables 4.2.6.8 and 6.1.1.4'

loop_
_geom_angle_atom_site_label_1
_geom_angle_atom_site_label_2
_geom_angle_atom_site_label_3
_geom_angle
C1 S1 C12 99.86(10)
C8 O1 C7 105.96(12)
C11 O2 H2 109.5
C8 C1 C2 106.36(15)
C8 C1 S1 125.95(15)
C2 C1 S1 127.69(12)
C7 C2 C3 119.05(17)
C7 C2 C1 105.98(14)
C3 C2 C1 134.97(16)
C4 C3 C2 115.62(15)
C4 C3 H3 122.2
C2 C3 H3 122.2
C3 C4 F1 118.29(15)
C3 C4 C5 125.18(16)
F1 C4 C5 116.52(18)
C6 C5 C4 119.90(18)
C6 C5 H5 120.0
C4 C5 H5 120.0
C7 C6 C5 115.00(15)
C7 C6 C9 122.29(16)
C5 C6 C9 122.71(17)
C6 C7 O1 124.91(14)
C6 C7 C2 125.25(16)
O1 C7 C2 109.83(16)
C1 C8 O1 111.87(15)
C1 C8 C10 131.99(18)
O1 C8 C10 116.10(15)
C6 C9 H9A 109.5
C6 C9 H9B 109.5
H9A C9 H9B 109.5
C6 C9 H9C 109.5
H9A C9 H9C 109.5
H9B C9 H9C 109.5
C8 C10 C11 114.05(16)
C8 C10 H10A 108.7
C11 C10 H10A 108.7
C8 C10 H10B 108.7
C11 C10 H10B 108.7
H10A C10 H10B 107.6
O3 C11 O2 123.63(18)
O3 C11 C10 121.85(19)
O2 C11 C10 114.49(17)
S1 C12 H12A 109.5
S1 C12 H12B 109.5
H12A C12 H12B 109.5
S1 C12 H12C 109.5
H12A C12 H12C 109.5
H12B C12 H12C 109.5

loop_
_geom_bond_atom_site_label_1
_geom_bond_atom_site_label_2
_geom_bond_distance
S1 C1 1.7440(17)
S1 C12 1.795(2)
F1 C4 1.3605(19)
O1 C8 1.369(2)
O1 C7 1.382(2)
O2 C11 1.303(2)
O2 H2 0.8400
O3 C11 1.200(2)
C1 C8 1.353(2)
C1 C2 1.432(3)
C2 C7 1.391(2)
C2 C3 1.397(2)
C3 C4 1.356(3)
C3 H3 0.9500
C4 C5 1.392(2)
C5 C6 1.384(2)
C5 H5 0.9500
C6 C7 1.376(3)
C6 C9 1.507(2)
C8 C10 1.484(3)
C9 H9A 0.9800
C9 H9B 0.9800
C9 H9C 0.9800
C10 C11 1.500(3)
C10 H10A 0.9900
C10 H10B 0.9900
C12 H12A 0.9800
C12 H12B 0.9800
C12 H12C 0.9800

loop_
_geom_hbond_atom_site_label_D
_geom_hbond_atom_site_label_H
_geom_hbond_atom_site_label_A
_geom_hbond_site_symmetry_A
_geom_hbond_distance_DH
_geom_hbond_distance_HA
_geom_hbond_distance_DA
_geom_hbond_angle_DHA
O2 H2 O3 3_565 0.84 1.87 2.706(2) 177

loop_
_geom_torsion_atom_site_label_1
_geom_torsion_atom_site_label_2
_geom_torsion_atom_site_label_3
_geom_torsion_atom_site_label_4
_geom_torsion
C12 S1 C1 C8 97.22(19)
C12 S1 C1 C2 -81.79(19)
C8 C1 C2 C7 -0.3(2)
S1 C1 C2 C7 178.89(14)
C8 C1 C2 C3 -179.4(2)
S1 C1 C2 C3 -0.2(3)
C7 C2 C3 C4 0.0(3)
C1 C2 C3 C4 179.0(2)
C2 C3 C4 F1 -179.57(17)
C2 C3 C4 C5 -0.3(3)
C3 C4 C5 C6 0.5(3)
F1 C4 C5 C6 179.75(17)
C4 C5 C6 C7 -0.3(3)
C4 C5 C6 C9 -179.8(2)
C5 C6 C7 O1 -179.19(16)
C9 C6 C7 O1 0.3(3)
C5 C6 C7 C2 -0.1(3)
C9 C6 C7 C2 179.39(18)
C8 O1 C7 C6 179.17(18)
C8 O1 C7 C2 -0.02(19)
C3 C2 C7 C6 0.3(3)
C1 C2 C7 C6 -179.00(18)
C3 C2 C7 O1 179.47(16)
C1 C2 C7 O1 0.2(2)
C2 C1 C8 O1 0.3(2)
S1 C1 C8 O1 -178.91(13)
C2 C1 C8 C10 178.18(19)
S1 C1 C8 C10 -1.0(3)
C7 O1 C8 C1 -0.2(2)
C7 O1 C8 C10 -178.42(15)
C1 C8 C10 C11 -77.6(3)
O1 C8 C10 C11 100.2(2)
C8 C10 C11 O3 148.89(18)
C8 C10 C11 O2 -32.9(2)

loop_
_cod_related_entry_id
_cod_related_entry_database
_cod_related_entry_code
1 ChemSpider 30656894
